data_2020534
loop_
_publ_author_name
'Ibragimov, Aziz'
'Ashurov, Jamshid'
'Ibragimov, Bakhtiyar'
'Wang, Ai'
'Mouhib, Halima'
'Englert, Ulli'

_publ_section_title
;
 Conformational dimorphism in <i>o</i>-nitrobenzoic acid: alternative ways
 to avoid the O&#x00B7;&#x00B7;&#x00B7;O clash
;
_journal_coeditor_code SK3630
_journal_issue 7
_journal_name_full 'Acta Crystallographica Section C'
_journal_page_first 566
_journal_page_last 571
_journal_paper_doi 10.1107/S2053229616009591
_journal_volume 72
_journal_year 2016
_chemical_formula_iupac 'C7 H5 N O4'
_chemical_formula_moiety 'C7 H5 N O4'
_chemical_formula_sum 'C7 H5 N O4'
_chemical_formula_weight 167.12
_chemical_name_common 'o-nitrobenzoic acid'
_chemical_name_systematic
;
2-Nitrobenzoic acid
;
_space_group_crystal_system monoclinic
_space_group_IT_number 14
_space_group_name_Hall '-P 2ybc'
_space_group_name_H-M_alt 'P 1 21/c 1'
_symmetry_space_group_name_Hall '-P 2ybc'
_symmetry_space_group_name_H-M 'P 1 21/c 1'
_atom_sites_solution_hydrogens mixed
_audit_creation_method SHELXL-2014/7
_cell_angle_alpha 90
_cell_angle_beta 90.578(9)
_cell_angle_gamma 90
_cell_formula_units_Z 4
_cell_length_a 3.9356(4)
_cell_length_b 7.2005(6)
_cell_length_c 25.410(2)
_cell_measurement_reflns_used 1107
_cell_measurement_temperature 291(2)
_cell_measurement_theta_max 74.2060
_cell_measurement_theta_min 3.4620
_cell_volume 720.04(11)
_computing_cell_refinement
;
CrysAlis PRO (Agilent, 2009)
;
_computing_data_collection
;
CrysAlis PRO (Agilent, 2009)
;
_computing_data_reduction
;
CrysAlis PRO (Agilent, 2009)
;
_computing_publication_material
;
SHELXL2014 (Sheldrick, 2015)
;
_computing_structure_refinement
;
SHELXL2014 (Sheldrick, 2015)
;
_computing_structure_solution
;
SHELXS97 (Sheldrick, 2008)
;
_diffrn_ambient_temperature 291(2)
_diffrn_detector_area_resol_mean 10.2576
_diffrn_measured_fraction_theta_full 1.000
_diffrn_measured_fraction_theta_max 0.987
_diffrn_measurement_device_type 'Oxford Diffraction Xcalibur Ruby'
_diffrn_measurement_method '\w scans'
_diffrn_radiation_monochromator graphite
_diffrn_radiation_type CuK\a
_diffrn_radiation_wavelength 1.54184
_diffrn_reflns_av_R_equivalents 0.0381
_diffrn_reflns_limit_h_max 4
_diffrn_reflns_limit_h_min -4
_diffrn_reflns_limit_k_max 9
_diffrn_reflns_limit_k_min -6
_diffrn_reflns_limit_l_max 31
_diffrn_reflns_limit_l_min -29
_diffrn_reflns_number 4635
_diffrn_reflns_theta_full 67.684
_diffrn_reflns_theta_max 75.911
_diffrn_reflns_theta_min 3.479
_exptl_absorpt_coefficient_mu 1.123
_exptl_absorpt_correction_T_max 1.00000
_exptl_absorpt_correction_T_min 0.91870
_exptl_absorpt_correction_type multi-scan
_exptl_absorpt_process_details 'SCALE3 ABSPACK'
_exptl_crystal_colour colorless
_exptl_crystal_density_diffrn 1.542
_exptl_crystal_description plate
_exptl_crystal_F_000 344
_exptl_crystal_size_max 0.230
_exptl_crystal_size_mid 0.150
_exptl_crystal_size_min 0.020
_refine_diff_density_max 0.154
_refine_diff_density_min -0.202
_refine_ls_extinction_method none
_refine_ls_goodness_of_fit_ref 1.063
_refine_ls_hydrogen_treatment mixed
_refine_ls_matrix_type full
_refine_ls_number_parameters 113
_refine_ls_number_reflns 1472
_refine_ls_number_restraints 1
_refine_ls_restrained_S_all 1.063
_refine_ls_R_factor_all 0.0726
_refine_ls_R_factor_gt 0.0495
_refine_ls_shift/su_max 0.000
_refine_ls_shift/su_mean 0.000
_refine_ls_structure_factor_coef Fsqd
_refine_ls_weighting_details 'w=1/[\s^2^(Fo^2^)+(0.0601P)^2^+0.1120P] where P=(Fo^2^+2Fc^2^)/3'
_refine_ls_weighting_scheme calc
_refine_ls_wR_factor_gt 0.1231
_refine_ls_wR_factor_ref 0.1438
_reflns_number_gt 1031
_reflns_number_total 1472
_reflns_threshold_expression 'I > 2\s(I)'
_cod_data_source_file sk3630sup1.cif
_cod_data_source_block I
_cod_depositor_comments 'Adding full bibliography for 2020534.cif.'
_cod_original_cell_volume 720.05(11)
_cod_database_code 2020534
_cod_database_fobs_code 2020534
_shelx_space_group_comment
;
The symmetry employed for this shelxl refinement is uniquely defined
by the following loop, which should always be used as a source of
symmetry information in preference to the above space-group names.
They are only intended as comments.
;
_shelx_estimated_absorpt_t_min 0.782
_shelx_estimated_absorpt_t_max 0.978

loop_
_space_group_symop_operation_xyz
'x, y, z'
'-x, y+1/2, -z+1/2'
'-x, -y, -z'
'x, -y-1/2, z-1/2'

loop_
_atom_site_type_symbol
_atom_site_label
_atom_site_fract_x
_atom_site_fract_y
_atom_site_fract_z
_atom_site_U_iso_or_equiv
_atom_site_adp_type
_atom_site_calc_flag
_atom_site_occupancy
O O1 0.4327(6) 0.7758(3) 0.48230(7) 0.0741(6) Uani d 1
H H2 0.700(14) 1.063(6) 0.4701(14) 0.17(2) Uiso d 1
O O2 0.7458(6) 0.9879(3) 0.44391(8) 0.0812(7) Uani d 1
O O3 0.3444(6) 0.9865(3) 0.35515(10) 0.0861(7) Uani d 1
O O4 0.6779(8) 0.9726(4) 0.28929(9) 0.1019(9) Uani d 1
N N1 0.5646(5) 0.9107(3) 0.33003(8) 0.0587(5) Uani d 1
C C1 0.7008(5) 0.6939(3) 0.40331(9) 0.0459(5) Uani d 1
C C2 0.7000(6) 0.7330(3) 0.34994(9) 0.0484(5) Uani d 1
C C3 0.8066(7) 0.6064(4) 0.31303(10) 0.0636(7) Uani d 1
H H3 0.8027 0.6363 0.2774 0.076 Uiso calc 1
C C4 0.9192(8) 0.4346(4) 0.32961(12) 0.0714(8) Uani d 1
H H4 0.9948 0.3481 0.3052 0.086 Uiso calc 1
C C5 0.9197(7) 0.3913(3) 0.38217(12) 0.0685(7) Uani d 1
H H5 0.9951 0.2752 0.3932 0.082 Uiso calc 1
C C6 0.8094(7) 0.5184(3) 0.41869(10) 0.0586(6) Uani d 1
H H6 0.8076 0.4864 0.4541 0.070 Uiso calc 1
C C7 0.6140(6) 0.8287(3) 0.44571(8) 0.0475(5) Uani d 1

loop_
_atom_site_aniso_label
_atom_site_aniso_U_11
_atom_site_aniso_U_22
_atom_site_aniso_U_33
_atom_site_aniso_U_12
_atom_site_aniso_U_13
_atom_site_aniso_U_23
O1 0.1094(16) 0.0585(10) 0.0550(10) -0.0188(9) 0.0346(10) -0.0104(8)
O2 0.1195(18) 0.0555(11) 0.0692(12) -0.0298(10) 0.0392(12) -0.0213(9)
O3 0.0830(14) 0.0660(12) 0.1096(17) 0.0170(10) 0.0173(13) 0.0051(11)
O4 0.145(2) 0.1061(18) 0.0554(12) 0.0207(15) 0.0102(14) 0.0278(12)
N1 0.0658(13) 0.0602(12) 0.0501(12) -0.0004(10) -0.0051(10) -0.0020(9)
C1 0.0467(11) 0.0439(11) 0.0473(11) -0.0053(8) 0.0080(9) -0.0055(9)
C2 0.0490(12) 0.0493(11) 0.0469(12) -0.0061(9) 0.0050(9) -0.0067(9)
C3 0.0760(17) 0.0680(16) 0.0470(13) -0.0105(12) 0.0128(12) -0.0150(11)
C4 0.0848(19) 0.0561(15) 0.0739(18) -0.0064(13) 0.0275(15) -0.0244(13)
C5 0.0762(17) 0.0426(12) 0.087(2) 0.0016(11) 0.0197(15) -0.0080(12)
C6 0.0715(16) 0.0477(12) 0.0569(14) -0.0028(10) 0.0118(12) 0.0000(10)
C7 0.0554(12) 0.0464(11) 0.0408(11) -0.0023(9) 0.0054(9) -0.0022(9)

loop_
_atom_type_symbol
_atom_type_description
_atom_type_scat_dispersion_real
_atom_type_scat_dispersion_imag
_atom_type_scat_source
C C 0.0181 0.0091 'International Tables Vol C Tables 4.2.6.8 and 6.1.1.4'
H H 0.0000 0.0000 'International Tables Vol C Tables 4.2.6.8 and 6.1.1.4'
N N 0.0311 0.0180 'International Tables Vol C Tables 4.2.6.8 and 6.1.1.4'
O O 0.0492 0.0322 'International Tables Vol C Tables 4.2.6.8 and 6.1.1.4'

loop_
_geom_angle_atom_site_label_1
_geom_angle_atom_site_label_2
_geom_angle_atom_site_label_3
_geom_angle
C7 O2 H2 116(3)
O3 N1 O4 123.6(2)
O3 N1 C2 117.9(2)
O4 N1 C2 118.4(2)
C2 C1 C6 117.3(2)
C2 C1 C7 125.2(2)
C6 C1 C7 117.4(2)
C3 C2 C1 122.3(2)
C3 C2 N1 116.9(2)
C1 C2 N1 120.66(19)
C2 C3 C4 119.0(3)
C2 C3 H3 120.5
C4 C3 H3 120.5
C5 C4 C3 119.9(2)
C5 C4 H4 120.0
C3 C4 H4 120.0
C4 C5 C6 120.5(3)
C4 C5 H5 119.7
C6 C5 H5 119.7
C5 C6 C1 120.9(2)
C5 C6 H6 119.5
C1 C6 H6 119.5
O1 C7 O2 123.2(2)
O1 C7 C1 118.71(19)
O2 C7 C1 117.9(2)

loop_
_geom_bond_atom_site_label_1
_geom_bond_atom_site_label_2
_geom_bond_distance
O1 C7 1.238(3)
O2 C7 1.259(3)
O2 H2 0.88(2)
O3 N1 1.211(3)
O4 N1 1.216(3)
N1 C2 1.474(3)
C1 C2 1.385(3)
C1 C6 1.389(3)
C1 C7 1.492(3)
C2 C3 1.377(3)
C3 C4 1.379(4)
C3 H3 0.9300
C4 C5 1.371(4)
C4 H4 0.9300
C5 C6 1.377(3)
C5 H5 0.9300
C6 H6 0.9300
